data_7131970
loop_
_publ_author_name
'Peng, Hang'
'Liu, Qin'
'Lu, Yan-Zi'
'Yang, Shu-Jing'
'Qi, Jun-Chao'
'Chen, Xiao-Gang'
'Liao, Wei-Qiang'

_publ_section_title
;
 A chiral two-dimensional perovskite-like lead-free bismuth(III) iodide
 hybrid with high phase transition temperature.
;
_journal_name_full 'Chemical communications (Cambridge, England)'
_journal_paper_doi 10.1039/d3cc02798h
_journal_year 2023
_chemical_formula_moiety 'Bi1.33 I4, 4(C3 N), 4(C N), 8(I)'
_chemical_formula_sum 'C16 Bi1.33 I12 N8'
_chemical_formula_weight 2105.65
_space_group_crystal_system tetragonal
_space_group_IT_number 97
_space_group_name_Hall 'I 4 2'
_space_group_name_H-M_alt 'I 4 2 2'
_audit_creation_method SHELXL-2014/7
_audit_update_record
;
2023-06-05 deposited with the CCDC.	2023-07-31 downloaded from the CCDC.
;
_cell_angle_alpha 90
_cell_angle_beta 90
_cell_angle_gamma 90
_cell_formula_units_Z 1
_cell_length_a 7.1350(5)
_cell_length_b 7.1350(5)
_cell_length_c 24.284(4)
_cell_measurement_reflns_used 793
_cell_measurement_temperature 420(2)
_cell_measurement_theta_max 59.4370
_cell_measurement_theta_min 3.6170
_cell_volume 1236.3(2)
_computing_structure_refinement 'SHELXL-2014/7 (Sheldrick, 2014)'
_diffrn_ambient_temperature 420(2)
_diffrn_measured_fraction_theta_full 0.973
_diffrn_measured_fraction_theta_max 0.960
_diffrn_measurement_device_type 'XtaLAB Synergy R, DW system, HyPix'
_diffrn_radiation_type CuK\a
_diffrn_radiation_wavelength 1.54184
_diffrn_reflns_av_R_equivalents 0.1040
_diffrn_reflns_av_unetI/netI 0.0459
_diffrn_reflns_Laue_measured_fraction_full 0.973
_diffrn_reflns_Laue_measured_fraction_max 0.960
_diffrn_reflns_limit_h_max 8
_diffrn_reflns_limit_h_min -8
_diffrn_reflns_limit_k_max 8
_diffrn_reflns_limit_k_min -8
_diffrn_reflns_limit_l_max 27
_diffrn_reflns_limit_l_min -29
_diffrn_reflns_number 2167
_diffrn_reflns_point_group_measured_fraction_full 0.962
_diffrn_reflns_point_group_measured_fraction_max 0.933
_diffrn_reflns_theta_full 67.684
_diffrn_reflns_theta_max 75.579
_diffrn_reflns_theta_min 3.640
_diffrn_source 'Rotating-anode X-ray tube'
_exptl_absorpt_coefficient_mu 68.216
_exptl_absorpt_correction_T_max 0.000
_exptl_absorpt_correction_T_min 0.000
_exptl_absorpt_correction_type multi-scan
_exptl_absorpt_process_details
;
CrysAlisPro 1.171.42.79a (Rigaku Oxford Diffraction, 2022)
Empirical absorption correction using spherical harmonics,
implemented in SCALE3 ABSPACK scaling algorithm.
;
_exptl_crystal_colour red
_exptl_crystal_density_diffrn 2.827
_exptl_crystal_description plate
_exptl_crystal_F_000 898
_exptl_crystal_size_max 0.2
_exptl_crystal_size_mid 0.17
_exptl_crystal_size_min 0.14
_refine_diff_density_max 2.025
_refine_diff_density_min -0.928
_refine_diff_density_rms 0.222
_refine_ls_abs_structure_details
;
 Flack x determined using 83 quotients [(I+)-(I-)]/[(I+)+(I-)]
 (Parsons, Flack and Wagner, Acta Cryst. B69 (2013) 249-259).
;
_refine_ls_abs_structure_Flack -0.1(4)
_refine_ls_extinction_coef 0.00054(13)
_refine_ls_extinction_expression Fc^*^=kFc[1+0.001xFc^2^\l^3^/sin(2\q)]^-1/4^
_refine_ls_extinction_method 'SHELXL-2014/7 (Sheldrick 2014'
_refine_ls_goodness_of_fit_ref 1.007
_refine_ls_hydrogen_treatment undef
_refine_ls_matrix_type full
_refine_ls_number_parameters 44
_refine_ls_number_reflns 616
_refine_ls_number_restraints 95
_refine_ls_restrained_S_all 0.969
_refine_ls_R_factor_all 0.1272
_refine_ls_R_factor_gt 0.0962
_refine_ls_shift/su_max 0.000
_refine_ls_shift/su_mean 0.000
_refine_ls_structure_factor_coef Fsqd
_refine_ls_weighting_details 'w=1/[\s^2^(Fo^2^)+(0.0500P)^2^+37.0000P] where P=(Fo^2^+2Fc^2^)/3'
_refine_ls_weighting_scheme calc
_refine_ls_wR_factor_gt 0.2061
_refine_ls_wR_factor_ref 0.2234
_reflns_Friedel_coverage 0.495
_reflns_Friedel_fraction_full 0.939
_reflns_Friedel_fraction_max 0.883
_reflns_number_gt 387
_reflns_number_total 616
_reflns_threshold_expression 'I > 2\s(I)'
_cod_data_source_file d3cc02798h2.cif
_cod_data_source_block I422_420k_re
_cod_original_cell_volume 1236.3(3)
_cod_database_code 7131970
_shelx_shelxl_version_number 2014/7
_shelx_space_group_comment
;
The symmetry employed for this shelxl refinement is uniquely defined
by the following loop, which should always be used as a source of
symmetry information in preference to the above space-group names.
They are only intended as comments.
;

loop_
_space_group_symop_operation_xyz
'x, y, z'
'-x, -y, z'
'-y, x, z'
'y, -x, z'
'-x, y, -z'
'x, -y, -z'
'y, x, -z'
'-y, -x, -z'
'x+1/2, y+1/2, z+1/2'
'-x+1/2, -y+1/2, z+1/2'
'-y+1/2, x+1/2, z+1/2'
'y+1/2, -x+1/2, z+1/2'
'-x+1/2, y+1/2, -z+1/2'
'x+1/2, -y+1/2, -z+1/2'
'y+1/2, x+1/2, -z+1/2'
'-y+1/2, -x+1/2, -z+1/2'

loop_
_atom_site_label
_atom_site_type_symbol
_atom_site_fract_x
_atom_site_fract_y
_atom_site_fract_z
_atom_site_U_iso_or_equiv
_atom_site_adp_type
_atom_site_occupancy
_atom_site_site_symmetry_order
_atom_site_calc_flag
_atom_site_refinement_flags_posn
_atom_site_refinement_flags_adp
_atom_site_refinement_flags_occupancy
_atom_site_disorder_assembly
_atom_site_disorder_group
Bi1 Bi -0.5000 -0.5000 -0.5000 0.0904(14) Uani 0.6666 8 d S TU P . .
C1 C -0.171(13) -0.09(2) -0.601(3) 0.29(2) Uani 0.25 1 d D U P . .
C2 C -0.10(2) -0.163(14) -0.652(3) 0.29(2) Uani 0.5 1 d D U P . .
C3 C 0.0000 0.0000 -0.672(2) 0.30(2) Uani 1 4 d DS TU P . .
N1 N 0.0000 0.0000 -0.582(2) 0.30(2) Uani 1 4 d DS TU P . .
N2 N 0.0000 0.0000 -0.732(3) 0.31(3) Uani 1 4 d DS TU P . .
I1 I -0.5000 -0.5000 -0.6250(2) 0.176(2) Uani 1 4 d S TU P . .
I2 I -0.5000 -0.0683(6) -0.5000 0.152(3) Uani 0.5 2 d S TU P . .
I3 I 0.0000 -0.5000 -0.7640(4) 0.172(4) Uani 0.5 2 d S TU P . .

loop_
_atom_site_aniso_label
_atom_site_aniso_U_11
_atom_site_aniso_U_22
_atom_site_aniso_U_33
_atom_site_aniso_U_23
_atom_site_aniso_U_13
_atom_site_aniso_U_12
Bi1 0.0836(17) 0.0836(17) 0.104(3) 0.000 0.000 0.000
C1 0.29(3) 0.29(3) 0.29(3) -0.002(15) -0.001(14) 0.001(15)
C2 0.29(3) 0.29(3) 0.29(3) 0.000(14) 0.001(15) 0.002(14)
C3 0.30(2) 0.30(2) 0.29(3) 0.000 0.000 0.000
N1 0.30(2) 0.30(2) 0.29(3) 0.000 0.000 0.000
N2 0.31(3) 0.31(3) 0.31(3) 0.000 0.000 0.000
I1 0.203(4) 0.203(4) 0.122(4) 0.000 0.000 0.000
I2 0.233(7) 0.085(3) 0.139(5) 0.000 0.012(17) 0.000
I3 0.252(9) 0.122(5) 0.143(10) 0.000 0.000 0.018(15)

loop_
_atom_type_symbol
_atom_type_description
_atom_type_scat_dispersion_real
_atom_type_scat_dispersion_imag
_atom_type_scat_source
Bi Bi -4.0111 8.9310 'International Tables Vol C Tables 4.2.6.8 and 6.1.1.4'
C C 0.0181 0.0091 'International Tables Vol C Tables 4.2.6.8 and 6.1.1.4'
I I -0.3257 6.8362 'International Tables Vol C Tables 4.2.6.8 and 6.1.1.4'
N N 0.0311 0.0180 'International Tables Vol C Tables 4.2.6.8 and 6.1.1.4'

loop_
_geom_angle_atom_site_label_1
_geom_angle_atom_site_label_2
_geom_angle_atom_site_label_3
_geom_angle
_geom_angle_site_symmetry_1
_geom_angle_site_symmetry_3
_geom_angle_publ_flag
I1 Bi1 I1 180.0 5_454 . ?
I1 Bi1 I2 90.000(1) 5_454 4_545 ?
I1 Bi1 I2 90.000(1) . 4_545 ?
I1 Bi1 I2 90.000(1) 5_454 3_455 ?
I1 Bi1 I2 90.000(1) . 3_455 ?
I2 Bi1 I2 180.0 4_545 3_455 ?
I1 Bi1 I2 90.000(1) 5_454 2_445 ?
I1 Bi1 I2 90.000(1) . 2_445 ?
I2 Bi1 I2 90.000(1) 4_545 2_445 ?
I2 Bi1 I2 90.000(2) 3_455 2_445 ?
I1 Bi1 I2 90.0 5_454 . ?
I1 Bi1 I2 90.000(1) . . ?
I2 Bi1 I2 90.000(2) 4_545 . ?
I2 Bi1 I2 90.0 3_455 . ?
I2 Bi1 I2 180.0 2_445 . ?
C2 C1 N1 98(2) . . ?
C2 C1 C2 72(3) . 4 ?
N1 C1 C2 84(3) . 4 ?
C2 C1 C1 104.4(13) . 4 ?
N1 C1 C1 48.1(4) . 4 ?
C2 C1 C1 45.3(16) 4 4 ?
C2 C1 C1 63(4) . 3 ?
N1 C1 C1 48.1(4) . 3 ?
C2 C1 C1 101.5(15) 4 3 ?
C1 C1 C1 90.00(10) 4 3 ?
C3 C2 C1 99(2) . . ?
C3 C2 C1 84(3) . 3 ?
C1 C2 C1 72(3) . 3 ?
C3 C2 C2 48.2(4) . 4 ?
C1 C2 C2 63(4) . 4 ?
C1 C2 C2 101.8(15) 3 4 ?
C3 C2 C2 48.2(4) . 3 ?
C1 C2 C2 104.8(13) . 3 ?
C1 C2 C2 45.4(16) 3 3 ?
C2 C2 C2 90.00(5) 4 3 ?
C2 C3 C2 141(3) . 2 ?
C2 C3 C2 83.7(9) . 3 ?
C2 C3 C2 83.7(9) 2 3 ?
C2 C3 C2 83.7(9) . 4 ?
C2 C3 C2 83.7(9) 2 4 ?
C2 C3 C2 141(3) 3 4 ?
C2 C3 N2 109.4(14) . . ?
C2 C3 N2 109.4(14) 2 . ?
C2 C3 N2 109.4(14) 3 . ?
C2 C3 N2 109.4(14) 4 . ?
C1 N1 C1 142(3) . 2 ?
C1 N1 C1 83.8(9) . 3 ?
C1 N1 C1 83.8(9) 2 3 ?
C1 N1 C1 83.8(9) . 4 ?
C1 N1 C1 83.8(9) 2 4 ?
C1 N1 C1 142(3) 3 4 ?
I2 I2 Bi1 180.0 2_455 . ?

loop_
_geom_bond_atom_site_label_1
_geom_bond_atom_site_label_2
_geom_bond_distance
_geom_bond_site_symmetry_2
_geom_bond_publ_flag
Bi1 I1 3.035(5) 5_454 ?
Bi1 I1 3.035(5) . ?
Bi1 I2 3.080(4) 4_545 ?
Bi1 I2 3.080(4) 3_455 ?
Bi1 I2 3.080(4) 2_445 ?
Bi1 I2 3.080(4) . ?
C1 C2 1.45(3) . ?
C1 N1 1.45(3) . ?
C1 C2 1.81(9) 4 ?
C1 C1 1.94(3) 4 ?
C1 C1 1.94(3) 3 ?
C2 C3 1.45(3) . ?
C2 C1 1.81(9) 3 ?
C2 C2 1.93(3) 4 ?
C2 C2 1.93(3) 3 ?
C3 C2 1.45(3) 2 ?
C3 C2 1.45(3) 3 ?
C3 C2 1.45(3) 4 ?
C3 N2 1.46(3) . ?
N1 C1 1.45(3) 2 ?
N1 C1 1.45(3) 3 ?
N1 C1 1.45(3) 4 ?
I2 I2 0.974(9) 2_455 ?
I3 I3 0.679(18) 15_543 ?

loop_
_geom_torsion_atom_site_label_1
_geom_torsion_atom_site_label_2
_geom_torsion_atom_site_label_3
_geom_torsion_atom_site_label_4
_geom_torsion
_geom_torsion_site_symmetry_1
_geom_torsion_site_symmetry_2
_geom_torsion_site_symmetry_3
_geom_torsion_site_symmetry_4
_geom_torsion_publ_flag
N1 C1 C2 C3 -47(5) . . . . ?
C2 C1 C2 C3 33.4(17) 4 . . . ?
C1 C1 C2 C3 2(5) 4 . . . ?
C1 C1 C2 C3 -81(4) 3 . . . ?
N1 C1 C2 C1 33.7(17) . . . 3 ?
C2 C1 C2 C1 114(2) 4 . . 3 ?
C1 C1 C2 C1 82.4(16) 4 . . 3 ?
N1 C1 C2 C2 -80(4) . . . 4 ?
C1 C1 C2 C2 -32(4) 4 . . 4 ?
C1 C1 C2 C2 -114(2) 3 . . 4 ?
N1 C1 C2 C2 2(5) . . . 3 ?
C2 C1 C2 C2 82.3(17) 4 . . 3 ?
C1 C1 C2 C2 51(5) 4 . . 3 ?
C1 C1 C2 C2 -32(4) 3 . . 3 ?
C1 C2 C3 C2 30(3) . . . 2 ?
C1 C2 C3 C2 -40.1(8) 3 . . 2 ?
C2 C2 C3 C2 71.6(12) 4 . . 2 ?
C2 C2 C3 C2 -71.6(12) 3 . . 2 ?
C1 C2 C3 C2 102(3) . . . 3 ?
C1 C2 C3 C2 31.5(15) 3 . . 3 ?
C2 C2 C3 C2 143(2) 4 . . 3 ?
C1 C2 C3 C2 -41(4) . . . 4 ?
C1 C2 C3 C2 -111.7(14) 3 . . 4 ?
C2 C2 C3 C2 -143(2) 3 . . 4 ?
C1 C2 C3 N2 -150(3) . . . . ?
C1 C2 C3 N2 139.9(8) 3 . . . ?
C2 C2 C3 N2 -108.4(12) 4 . . . ?
C2 C2 C3 N2 108.4(12) 3 . . . ?
C2 C1 N1 C1 30(3) . . . 2 ?
C2 C1 N1 C1 -40.0(8) 4 . . 2 ?
C1 C1 N1 C1 -71.8(12) 4 . . 2 ?
C1 C1 N1 C1 71.8(12) 3 . . 2 ?
C2 C1 N1 C1 -42(4) . . . 3 ?
C2 C1 N1 C1 -111.8(14) 4 . . 3 ?
C1 C1 N1 C1 -144(2) 4 . . 3 ?
C2 C1 N1 C1 102(3) . . . 4 ?
C2 C1 N1 C1 31.8(15) 4 . . 4 ?
C1 C1 N1 C1 144(2) 3 . . 4 ?
